data_7039994
loop_
_publ_author_name
'Mokhtarzadeh, Charles C.'
'Rheingold, Arnold L.'
'Figueroa, Joshua S.'

_publ_section_title
;
 Dinitrogen binding, P4-activation and aza-B\"uchner ring expansions
 mediated by an isocyano analogue of the CpCo(CO) fragment.
;
_journal_issue 37
_journal_name_full 'Dalton transactions (Cambridge, England : 2003)'
_journal_page_first 14561
_journal_page_last 14569
_journal_paper_doi 10.1039/c6dt02789j
_journal_volume 45
_journal_year 2016
_chemical_formula_moiety 'C67 H79 Co N2'
_chemical_formula_sum 'C67 H79 Co N2'
_chemical_formula_weight 971.25
_chemical_name_systematic
;
 ?
;
_space_group_crystal_system monoclinic
_space_group_IT_number 15
_space_group_name_Hall '-C 2yc'
_space_group_name_H-M_alt 'C 1 2/c 1'
_symmetry_space_group_name_Hall '-C 2yc'
_symmetry_space_group_name_H-M 'C 1 2/c 1'
_atom_sites_solution_hydrogens geom
_atom_sites_solution_primary direct
_audit_creation_date 2016-05-20
_audit_creation_method
;
Olex2 1.2-beta
(compiled 2016.02.19 svn.r3266 for OlexSys, GUI svn.r5155)
;
_audit_update_record
;
2016-06-01 deposited with the CCDC.
2016-07-21 downloaded from the CCDC.
;
_cell_angle_alpha 90
_cell_angle_beta 111.180(5)
_cell_angle_gamma 90
_cell_formula_units_Z 8
_cell_length_a 42.741(9)
_cell_length_b 14.267(3)
_cell_length_c 19.742(4)
_cell_measurement_reflns_used 1558
_cell_measurement_temperature 100(2)
_cell_measurement_theta_max 18.79
_cell_measurement_theta_min 2.41
_cell_volume 11225(4)
_computing_cell_refinement 'SAINT v8.34A (Bruker, 2013)'
_computing_data_collection 'APEX2 v2013.6-2 (Bruker, 2013)'
_computing_data_reduction 'SAINT v8.34A (Bruker, 2013)'
_computing_molecular_graphics 'Olex2 (Dolomanov et al., 2009)'
_computing_publication_material 'Olex2 (Dolomanov et al., 2009)'
_computing_structure_refinement 'ShelXL (Sheldrick, 2015)'
_computing_structure_solution 'XT (Sheldrick, 2008)'
_diffrn_ambient_temperature 100.0
_diffrn_detector 'Bruker APEX CCD'
_diffrn_detector_area_resol_mean 8.0
_diffrn_detector_type 'CCD Area Detector'
_diffrn_measured_fraction_theta_full 0.621
_diffrn_measured_fraction_theta_max 0.998
_diffrn_measurement_device 'Kappa Four-Circle Diffractometer'
_diffrn_measurement_device_type 'Bruker APEX-II CCD'
_diffrn_measurement_method '\w and \f scans'
_diffrn_radiation_monochromator graphite
_diffrn_radiation_probe x-ray
_diffrn_radiation_type MoK\a
_diffrn_radiation_wavelength 0.71073
_diffrn_reflns_av_R_equivalents 0.1157
_diffrn_reflns_av_unetI/netI 0.1535
_diffrn_reflns_Laue_measured_fraction_full 0.621
_diffrn_reflns_Laue_measured_fraction_max 0.998
_diffrn_reflns_limit_h_max 44
_diffrn_reflns_limit_h_min -42
_diffrn_reflns_limit_k_max 12
_diffrn_reflns_limit_k_min -15
_diffrn_reflns_limit_l_max 20
_diffrn_reflns_limit_l_min -20
_diffrn_reflns_number 20413
_diffrn_reflns_point_group_measured_fraction_full 0.621
_diffrn_reflns_point_group_measured_fraction_max 0.998
_diffrn_reflns_theta_full 26.000
_diffrn_reflns_theta_max 21.966
_diffrn_reflns_theta_min 1.516
_diffrn_source 'sealed tube'
_diffrn_source_type fine-focus
_diffrn_standards_number 0
_exptl_absorpt_coefficient_mu 0.347
_exptl_absorpt_correction_T_max 0.7447
_exptl_absorpt_correction_T_min 0.6035
_exptl_absorpt_correction_type multi-scan
_exptl_absorpt_process_details
;
SADABS-2014/5 (Bruker,2014/5) was used for absorption correction.
wR2(int) was 0.0899 before and 0.0580 after correction.
The Ratio of minimum to maximum transmission is 0.8104.
The \l/2 correction factor is 0.00150.
;
_exptl_crystal_colour 'clear light orange'
_exptl_crystal_colour_lustre clear
_exptl_crystal_colour_modifier light
_exptl_crystal_colour_primary orange
_exptl_crystal_density_diffrn 1.149
_exptl_crystal_description plate
_exptl_crystal_F_000 4176
_exptl_crystal_size_max 0.074
_exptl_crystal_size_mid 0.049
_exptl_crystal_size_min 0.011
_refine_diff_density_max 0.811
_refine_diff_density_min -0.381
_refine_diff_density_rms 0.073
_refine_ls_extinction_method none
_refine_ls_goodness_of_fit_ref 1.036
_refine_ls_hydrogen_treatment constr
_refine_ls_matrix_type full
_refine_ls_number_parameters 599
_refine_ls_number_reflns 6850
_refine_ls_number_restraints 0
_refine_ls_restrained_S_all 1.036
_refine_ls_R_factor_all 0.1512
_refine_ls_R_factor_gt 0.0786
_refine_ls_shift/su_max 0.001
_refine_ls_shift/su_mean 0.000
_refine_ls_structure_factor_coef Fsqd
_refine_ls_weighting_details 'w=1/[\s^2^(Fo^2^)+(0.0341P)^2^+69.2852P] where P=(Fo^2^+2Fc^2^)/3'
_refine_ls_weighting_scheme calc
_refine_ls_wR_factor_gt 0.1404
_refine_ls_wR_factor_ref 0.1629
_reflns_Friedel_coverage 0.000
_reflns_number_gt 3980
_reflns_number_total 6850
_reflns_threshold_expression 'I > 2\s(I)'
_cod_data_source_file c6dt02789j2.cif
_cod_data_source_block jfig1330
_cod_depositor_comments
;
The following automatic conversions were performed:

'_diffrn_radiation_probe' value 'X-ray' changed to 'x-ray' according
to
/usr/data/users/saulius/crontab/automatic-downloads/rss-feeds/RSC/lib/dictionaries/cif_core.dic
dictionary named 'cif_core.dic' version 2.4.2 from 2011-04-26.

Automatic conversion script
Id: cif_fix_values 4268 2015-11-12 08:31:59Z antanas 

 Adding full bibliography for 7039988--7039997.cif.
;
_cod_database_code 7039994
_shelxl_version_number 2014-3
_shelx_space_group_comment
;
The symmetry employed for this shelxl refinement is uniquely defined
by the following loop, which should always be used as a source of
symmetry information in preference to the above space-group names.
They are only intended as comments.
;
_olex2_refinement_description
;
1. Fixed Uiso
 At 1.2 times of:
  All C(H) groups
 At 1.5 times of:
  All C(H,H,H) groups
2. Uiso/Uaniso restraints and constraints
Uanis(C32) = Uanis(C28)
Uanis(C8) = Uanis(C3) = Uanis(C7) = Uanis(C6) = Uanis(C4) = Uanis(C5)
Uanis(C9) = Uanis(C10) = Uanis(C17)
3.a Ternary CH refined with riding coordinates:
 C18(H18), C60(H60), C23(H23), C53(H53), C29(H29), C48(H48), C41(H41), C11(H11)
3.b Aromatic/amide H refined with riding coordinates:
 C6(H6), C7(H7), C5(H5), C58(H58), C57(H57), C66(H66), C26(H26), C27(H27),
 C15(H15), C16(H16), C35(H35), C67(H67), C46(H46), C56(H56), C44(H44), C63(H63),
  C32(H32), C36(H36), C37(H37), C65(H65), C14(H14), C45(H45), C64(H64)
3.c Idealised Me refined as rotating group:
 C13(H13A,H13B,H13C), C30(H30A,H30B,H30C), C55(H55A,H55B,H55C), C25(H25A,H25B,
 H25C), C12(H12A,H12B,H12C), C62(H62A,H62B,H62C), C61(H61A,H61B,H61C), C54(H54A,
 H54B,H54C), C42(H42A,H42B,H42C), C31(H31A,H31B,H31C), C24(H24A,H24B,H24C),
 C50(H50A,H50B,H50C), C49(H49A,H49B,H49C), C43(H43A,H43B,H43C), C20(H20A,H20B,
 H20C), C19(H19A,H19B,H19C)
;
_olex2_submission_special_instructions 'No special instructions were received'

loop_
_space_group_symop_operation_xyz
'x, y, z'
'-x, y, -z+1/2'
'x+1/2, y+1/2, z'
'-x+1/2, y+1/2, -z+1/2'
'-x, -y, -z'
'x, -y, z-1/2'
'-x+1/2, -y+1/2, -z'
'x+1/2, -y+1/2, z-1/2'

loop_
_atom_site_label
_atom_site_type_symbol
_atom_site_fract_x
_atom_site_fract_y
_atom_site_fract_z
_atom_site_U_iso_or_equiv
_atom_site_adp_type
_atom_site_occupancy
_atom_site_site_symmetry_order
_atom_site_calc_flag
_atom_site_refinement_flags_posn
Co1 Co 0.32463(2) 0.30868(6) 0.41535(5) 0.0183(3) Uani 1 1 d .
N2 N 0.38744(14) 0.1997(4) 0.4694(3) 0.0180(14) Uani 1 1 d .
N1 N 0.34417(13) 0.5020(4) 0.3978(3) 0.0187(14) Uani 1 1 d .
C3 C 0.34683(16) 0.5922(5) 0.3739(3) 0.0167(7) Uani 1 1 d .
C8 C 0.31797(17) 0.6359(5) 0.3254(3) 0.0167(7) Uani 1 1 d .
C6 C 0.35104(15) 0.7729(5) 0.3270(3) 0.0167(7) Uani 1 1 d .
H6 H 0.3525 0.8350 0.3111 0.020 Uiso 1 1 calc R
C9 C 0.40805(16) 0.5912(5) 0.4513(3) 0.0189(10) Uani 1 1 d .
C17 C 0.41782(17) 0.6091(5) 0.5261(3) 0.0189(10) Uani 1 1 d .
C7 C 0.32076(17) 0.7260(4) 0.3019(3) 0.0167(7) Uani 1 1 d .
H7 H 0.3016 0.7559 0.2682 0.020 Uiso 1 1 calc R
C21 C 0.28500(16) 0.5851(4) 0.2962(3) 0.0142(16) Uani 1 1 d .
C51 C 0.37349(16) 0.1019(5) 0.5851(3) 0.0170(17) Uani 1 1 d .
C33 C 0.40950(16) 0.1293(5) 0.5085(3) 0.0185(17) Uani 1 1 d .
C34 C 0.40326(17) 0.0827(5) 0.5641(3) 0.0160(17) Uani 1 1 d .
C22 C 0.27770(17) 0.5298(5) 0.2339(3) 0.0177(17) Uani 1 1 d .
C40 C 0.47535(18) 0.2183(5) 0.4562(4) 0.0260(19) Uani 1 1 d .
C4 C 0.37752(16) 0.6392(5) 0.3990(3) 0.0167(7) Uani 1 1 d .
C52 C 0.37140(17) 0.1858(5) 0.6207(3) 0.0201(17) Uani 1 1 d .
C5 C 0.37924(17) 0.7296(4) 0.3751(3) 0.0167(7) Uani 1 1 d .
H5 H 0.4000 0.7622 0.3919 0.020 Uiso 1 1 calc R
C59 C 0.34789(18) 0.0327(5) 0.5705(3) 0.0212(18) Uani 1 1 d .
C10 C 0.42579(17) 0.5267(5) 0.4240(3) 0.0189(10) Uani 1 1 d .
C18 C 0.39787(17) 0.6748(5) 0.5558(3) 0.0230(18) Uani 1 1 d .
H18 H 0.3825 0.7118 0.5140 0.028 Uiso 1 1 calc R
C47 C 0.43024(18) 0.1412(5) 0.3601(4) 0.0234(18) Uani 1 1 d .
C60 C 0.34850(18) -0.0541(5) 0.5264(3) 0.0223(18) Uani 1 1 d .
H60 H 0.3724 -0.0746 0.5405 0.027 Uiso 1 1 calc R
C28 C 0.26234(17) 0.5940(5) 0.3319(3) 0.0186(12) Uani 1 1 d .
C58 C 0.32153(18) 0.0505(5) 0.5930(4) 0.0260(19) Uani 1 1 d .
H58 H 0.3042 0.0051 0.5837 0.031 Uiso 1 1 calc R
C57 C 0.31951(19) 0.1321(5) 0.6285(3) 0.0266(19) Uani 1 1 d .
H57 H 0.3012 0.1415 0.6442 0.032 Uiso 1 1 calc R
C23 C 0.30231(16) 0.5229(5) 0.1942(3) 0.0177(17) Uani 1 1 d .
H23 H 0.3231 0.5573 0.2241 0.021 Uiso 1 1 calc R
C66 C 0.29241(18) 0.1992(5) 0.3638(4) 0.0297(19) Uani 1 1 d .
H66 H 0.2985 0.1470 0.3412 0.036 Uiso 1 1 calc R
C39 C 0.44679(17) 0.1596(4) 0.4339(3) 0.0178(18) Uani 1 1 d .
C26 C 0.24752(17) 0.4832(5) 0.2083(3) 0.0193(17) Uani 1 1 d .
H26 H 0.2424 0.4445 0.1665 0.023 Uiso 1 1 calc R
C27 C 0.22480(16) 0.4919(4) 0.2421(3) 0.0185(17) Uani 1 1 d .
H27 H 0.2040 0.4593 0.2234 0.022 Uiso 1 1 calc R
C15 C 0.46330(18) 0.5005(5) 0.5465(4) 0.0253(19) Uani 1 1 d .
H15 H 0.4825 0.4700 0.5795 0.030 Uiso 1 1 calc R
C16 C 0.44593(18) 0.5614(5) 0.5724(3) 0.0230(18) Uani 1 1 d .
H16 H 0.4531 0.5718 0.6233 0.028 Uiso 1 1 calc R
C35 C 0.42581(17) 0.0140(5) 0.6020(3) 0.0209(18) Uani 1 1 d .
H35 H 0.4225 -0.0162 0.6419 0.025 Uiso 1 1 calc R
C38 C 0.43772(18) 0.1087(5) 0.4902(3) 0.0224(18) Uani 1 1 d .
C67 C 0.29568(17) 0.2049(5) 0.4378(4) 0.0286(19) Uani 1 1 d .
H67 H 0.3046 0.1576 0.4735 0.034 Uiso 1 1 calc R
C1 C 0.33792(16) 0.4232(5) 0.4065(3) 0.0167(17) Uani 1 1 d .
C46 C 0.44222(19) 0.1797(5) 0.3101(4) 0.031(2) Uani 1 1 d .
H46 H 0.4306 0.1680 0.2599 0.037 Uiso 1 1 calc R
C53 C 0.39952(18) 0.2574(5) 0.6409(3) 0.0250(19) Uani 1 1 d .
H53 H 0.4119 0.2480 0.6071 0.030 Uiso 1 1 calc R
C29 C 0.27147(18) 0.6508(5) 0.4023(3) 0.0252(19) Uani 1 1 d .
H29 H 0.2937 0.6813 0.4113 0.030 Uiso 1 1 calc R
C56 C 0.34385(18) 0.2001(6) 0.6416(3) 0.0289(19) Uani 1 1 d .
H56 H 0.3419 0.2569 0.6649 0.035 Uiso 1 1 calc R
C44 C 0.48645(18) 0.2543(5) 0.4038(4) 0.0280(19) Uani 1 1 d .
H44 H 0.5056 0.2938 0.4185 0.034 Uiso 1 1 calc R
C63 C 0.28363(18) 0.2916(6) 0.4492(4) 0.031(2) Uani 1 1 d .
H63 H 0.2820 0.3135 0.4932 0.037 Uiso 1 1 calc R
C32 C 0.23158(17) 0.5474(5) 0.3031(3) 0.0186(12) Uani 1 1 d .
H32 H 0.2154 0.5538 0.3255 0.022 Uiso 1 1 calc R
C36 C 0.45298(18) -0.0121(5) 0.5835(4) 0.0269(19) Uani 1 1 d .
H36 H 0.4677 -0.0607 0.6091 0.032 Uiso 1 1 calc R
C2 C 0.3634(2) 0.2489(5) 0.4495(4) 0.0225(18) Uani 1 1 d .
C37 C 0.45805(19) 0.0348(5) 0.5265(4) 0.0275(19) Uani 1 1 d .
H37 H 0.4760 0.0156 0.5120 0.033 Uiso 1 1 calc R
C65 C 0.27906(18) 0.2816(6) 0.3306(4) 0.034(2) Uani 1 1 d .
H65 H 0.2739 0.2966 0.2808 0.040 Uiso 1 1 calc R
C13 C 0.44445(18) 0.5196(5) 0.3162(4) 0.032(2) Uani 1 1 d .
H13A H 0.4523 0.5845 0.3261 0.049 Uiso 1 1 calc GR
H13B H 0.4365 0.5080 0.2637 0.049 Uiso 1 1 calc GR
H13C H 0.4630 0.4768 0.3411 0.049 Uiso 1 1 calc GR
C48 C 0.39892(19) 0.0800(5) 0.3328(3) 0.029(2) Uani 1 1 d .
H48 H 0.3936 0.0605 0.3761 0.035 Uiso 1 1 calc R
C14 C 0.45367(17) 0.4822(5) 0.4742(4) 0.0262(19) Uani 1 1 d .
H14 H 0.4661 0.4386 0.4576 0.031 Uiso 1 1 calc R
C41 C 0.49602(18) 0.2475(5) 0.5347(3) 0.032(2) Uani 1 1 d .
H41 H 0.5049 0.3111 0.5302 0.038 Uiso 1 1 calc R
C30 C 0.27503(18) 0.5877(5) 0.4669(3) 0.030(2) Uani 1 1 d .
H30A H 0.2535 0.5574 0.4595 0.044 Uiso 1 1 calc GR
H30B H 0.2818 0.6254 0.5113 0.044 Uiso 1 1 calc GR
H30C H 0.2921 0.5398 0.4713 0.044 Uiso 1 1 calc GR
C45 C 0.4705(2) 0.2346(5) 0.3310(4) 0.034(2) Uani 1 1 d .
H45 H 0.4789 0.2585 0.2961 0.041 Uiso 1 1 calc R
C11 C 0.41557(18) 0.5034(5) 0.3440(4) 0.029(2) Uani 1 1 d .
H11 H 0.3967 0.5460 0.3164 0.035 Uiso 1 1 calc R
C55 C 0.38674(19) 0.3597(5) 0.6314(4) 0.036(2) Uani 1 1 d .
H55A H 0.3691 0.3671 0.5834 0.054 Uiso 1 1 calc GR
H55B H 0.4054 0.4022 0.6357 0.054 Uiso 1 1 calc GR
H55C H 0.3776 0.3747 0.6691 0.054 Uiso 1 1 calc GR
C25 C 0.28789(19) 0.5734(5) 0.1206(4) 0.036(2) Uani 1 1 d .
H25A H 0.2679 0.5399 0.0890 0.054 Uiso 1 1 calc GR
H25B H 0.3048 0.5747 0.0978 0.054 Uiso 1 1 calc GR
H25C H 0.2818 0.6377 0.1281 0.054 Uiso 1 1 calc GR
C12 C 0.40290(18) 0.4025(5) 0.3286(4) 0.035(2) Uani 1 1 d .
H12A H 0.4212 0.3591 0.3537 0.053 Uiso 1 1 calc GR
H12B H 0.3950 0.3908 0.2762 0.053 Uiso 1 1 calc GR
H12C H 0.3844 0.3930 0.3461 0.053 Uiso 1 1 calc GR
C62 C 0.33567(19) -0.0298(5) 0.4463(3) 0.034(2) Uani 1 1 d .
H62A H 0.3120 -0.0112 0.4307 0.051 Uiso 1 1 calc GR
H62B H 0.3378 -0.0845 0.4183 0.051 Uiso 1 1 calc GR
H62C H 0.3489 0.0222 0.4381 0.051 Uiso 1 1 calc GR
C64 C 0.27441(17) 0.3405(5) 0.3838(4) 0.032(2) Uani 1 1 d .
H64 H 0.2663 0.4031 0.3762 0.038 Uiso 1 1 calc R
C61 C 0.32844(19) -0.1364(5) 0.5393(4) 0.035(2) Uani 1 1 d .
H61A H 0.3353 -0.1479 0.5916 0.052 Uiso 1 1 calc GR
H61B H 0.3328 -0.1925 0.5155 0.052 Uiso 1 1 calc GR
H61C H 0.3044 -0.1215 0.5192 0.052 Uiso 1 1 calc GR
C54 C 0.42450(18) 0.2399(5) 0.7180(3) 0.034(2) Uani 1 1 d .
H54A H 0.4130 0.2461 0.7527 0.051 Uiso 1 1 calc GR
H54B H 0.4427 0.2858 0.7297 0.051 Uiso 1 1 calc GR
H54C H 0.4338 0.1765 0.7211 0.051 Uiso 1 1 calc GR
C42 C 0.47699(18) 0.2615(5) 0.5874(4) 0.035(2) Uani 1 1 d .
H42A H 0.4561 0.2958 0.5626 0.052 Uiso 1 1 calc GR
H42B H 0.4910 0.2973 0.6299 0.052 Uiso 1 1 calc GR
H42C H 0.4717 0.2002 0.6031 0.052 Uiso 1 1 calc GR
C31 C 0.2456(2) 0.7285(5) 0.3935(4) 0.041(2) Uani 1 1 d .
H31A H 0.2441 0.7677 0.3517 0.062 Uiso 1 1 calc GR
H31B H 0.2525 0.7671 0.4376 0.062 Uiso 1 1 calc GR
H31C H 0.2236 0.7004 0.3857 0.062 Uiso 1 1 calc GR
C24 C 0.31260(19) 0.4224(5) 0.1862(4) 0.038(2) Uani 1 1 d .
H24A H 0.3207 0.3919 0.2339 0.056 Uiso 1 1 calc GR
H24B H 0.3305 0.4228 0.1662 0.056 Uiso 1 1 calc GR
H24C H 0.2932 0.3879 0.1533 0.056 Uiso 1 1 calc GR
C50 C 0.4052(2) -0.0089(5) 0.2969(4) 0.044(2) Uani 1 1 d .
H50A H 0.4120 0.0079 0.2560 0.066 Uiso 1 1 calc GR
H50B H 0.3846 -0.0464 0.2791 0.066 Uiso 1 1 calc GR
H50C H 0.4231 -0.0455 0.3324 0.066 Uiso 1 1 calc GR
C49 C 0.36849(19) 0.1339(6) 0.2819(4) 0.045(2) Uani 1 1 d .
H49A H 0.3646 0.1896 0.3070 0.068 Uiso 1 1 calc GR
H49B H 0.3486 0.0935 0.2679 0.068 Uiso 1 1 calc GR
H49C H 0.3727 0.1532 0.2384 0.068 Uiso 1 1 calc GR
C43 C 0.52681(17) 0.1878(6) 0.5686(4) 0.043(2) Uani 1 1 d .
H43A H 0.5201 0.1239 0.5756 0.065 Uiso 1 1 calc GR
H43B H 0.5406 0.2143 0.6157 0.065 Uiso 1 1 calc GR
H43C H 0.5398 0.1862 0.5366 0.065 Uiso 1 1 calc GR
C20 C 0.4198(2) 0.7440(6) 0.6103(5) 0.059(3) Uani 1 1 d .
H20A H 0.4353 0.7100 0.6521 0.089 Uiso 1 1 calc GR
H20B H 0.4058 0.7859 0.6265 0.089 Uiso 1 1 calc GR
H20C H 0.4327 0.7809 0.5875 0.089 Uiso 1 1 calc GR
C19 C 0.3763(2) 0.6207(5) 0.5874(5) 0.058(3) Uani 1 1 d .
H19A H 0.3614 0.5787 0.5503 0.086 Uiso 1 1 calc GR
H19B H 0.3627 0.6643 0.6036 0.086 Uiso 1 1 calc GR
H19C H 0.3905 0.5836 0.6288 0.086 Uiso 1 1 calc GR

loop_
_atom_site_aniso_label
_atom_site_aniso_U_11
_atom_site_aniso_U_22
_atom_site_aniso_U_33
_atom_site_aniso_U_23
_atom_site_aniso_U_13
_atom_site_aniso_U_12
Co1 0.0227(6) 0.0149(6) 0.0188(5) 0.0000(5) 0.0094(4) -0.0014(5)
N2 0.023(4) 0.018(4) 0.016(3) 0.001(3) 0.011(3) -0.002(3)
N1 0.016(4) 0.023(4) 0.017(3) 0.000(3) 0.007(3) 0.005(3)
C3 0.0205(16) 0.0166(16) 0.0172(16) -0.0001(13) 0.0121(13) 0.0007(14)
C8 0.0205(16) 0.0166(16) 0.0172(16) -0.0001(13) 0.0121(13) 0.0007(14)
C6 0.0205(16) 0.0166(16) 0.0172(16) -0.0001(13) 0.0121(13) 0.0007(14)
C9 0.021(3) 0.018(3) 0.020(2) -0.003(2) 0.0093(19) -0.007(2)
C17 0.021(3) 0.018(3) 0.020(2) -0.003(2) 0.0093(19) -0.007(2)
C7 0.0205(16) 0.0166(16) 0.0172(16) -0.0001(13) 0.0121(13) 0.0007(14)
C21 0.016(4) 0.012(4) 0.017(4) 0.006(3) 0.010(3) 0.007(3)
C51 0.016(4) 0.021(5) 0.017(4) 0.003(3) 0.009(3) 0.002(4)
C33 0.014(4) 0.015(4) 0.024(4) -0.003(4) 0.004(3) 0.002(4)
C34 0.024(5) 0.009(4) 0.015(4) -0.004(3) 0.007(3) -0.002(4)
C22 0.023(5) 0.019(4) 0.013(4) 0.003(3) 0.010(3) 0.003(4)
C40 0.032(5) 0.017(5) 0.033(5) 0.000(4) 0.016(4) 0.004(4)
C4 0.0205(16) 0.0166(16) 0.0172(16) -0.0001(13) 0.0121(13) 0.0007(14)
C52 0.027(5) 0.019(4) 0.014(4) -0.005(4) 0.006(3) 0.002(4)
C5 0.0205(16) 0.0166(16) 0.0172(16) -0.0001(13) 0.0121(13) 0.0007(14)
C59 0.026(5) 0.026(5) 0.014(4) 0.003(3) 0.010(3) -0.004(4)
C10 0.021(3) 0.018(3) 0.020(2) -0.003(2) 0.0093(19) -0.007(2)
C18 0.029(5) 0.020(5) 0.024(4) 0.003(4) 0.014(3) 0.006(4)
C47 0.029(5) 0.016(4) 0.029(4) -0.002(4) 0.016(4) 0.001(4)
C60 0.024(5) 0.014(4) 0.030(4) -0.001(4) 0.012(4) -0.004(4)
C28 0.023(3) 0.021(3) 0.017(3) 0.010(2) 0.014(2) 0.007(2)
C58 0.026(5) 0.025(5) 0.032(4) 0.004(4) 0.016(4) -0.006(4)
C57 0.034(5) 0.032(5) 0.019(4) 0.007(4) 0.015(4) 0.000(4)
C23 0.016(4) 0.017(4) 0.020(4) -0.009(3) 0.006(3) 0.000(3)
C66 0.040(5) 0.020(5) 0.034(5) -0.009(4) 0.020(4) -0.011(4)
C39 0.019(4) 0.016(4) 0.026(4) -0.007(3) 0.017(3) -0.006(4)
C26 0.025(5) 0.018(4) 0.017(4) 0.001(3) 0.010(4) -0.001(4)
C27 0.014(4) 0.012(4) 0.029(4) 0.004(4) 0.007(3) -0.004(3)
C15 0.020(5) 0.018(5) 0.035(5) 0.005(4) 0.007(4) 0.003(4)
C16 0.026(5) 0.025(5) 0.015(4) -0.003(4) 0.003(4) -0.008(4)
C35 0.026(5) 0.018(4) 0.022(4) -0.003(3) 0.013(4) 0.003(4)
C38 0.025(5) 0.023(5) 0.020(4) -0.007(4) 0.009(4) -0.002(4)
C67 0.033(5) 0.020(5) 0.032(5) 0.012(4) 0.011(4) -0.007(4)
C1 0.016(4) 0.017(5) 0.019(4) 0.002(4) 0.008(3) 0.007(4)
C46 0.037(5) 0.034(5) 0.029(4) -0.006(4) 0.021(4) -0.004(5)
C53 0.033(5) 0.021(5) 0.024(4) -0.007(4) 0.012(4) -0.003(4)
C29 0.028(5) 0.026(5) 0.027(4) -0.002(4) 0.015(4) -0.004(4)
C56 0.036(5) 0.028(5) 0.024(4) 0.000(4) 0.013(4) 0.004(5)
C44 0.028(5) 0.029(5) 0.036(5) -0.008(4) 0.022(4) -0.006(4)
C63 0.031(5) 0.037(6) 0.033(5) -0.016(4) 0.023(4) -0.016(4)
C32 0.023(3) 0.021(3) 0.017(3) 0.010(2) 0.014(2) 0.007(2)
C36 0.035(5) 0.010(4) 0.034(5) 0.010(4) 0.010(4) 0.007(4)
C2 0.035(5) 0.018(5) 0.023(4) -0.001(4) 0.021(4) -0.010(4)
C37 0.035(5) 0.020(5) 0.034(5) -0.001(4) 0.020(4) 0.005(4)
C65 0.033(5) 0.046(6) 0.012(4) 0.005(4) -0.004(4) -0.022(4)
C13 0.036(5) 0.036(5) 0.025(4) 0.004(4) 0.010(4) 0.001(4)
C48 0.039(5) 0.037(5) 0.015(4) -0.011(4) 0.015(4) -0.011(4)
C14 0.024(5) 0.027(5) 0.026(5) -0.008(4) 0.006(4) -0.003(4)
C41 0.027(5) 0.038(5) 0.032(5) 0.001(4) 0.014(4) -0.003(4)
C30 0.028(5) 0.038(5) 0.025(4) -0.001(4) 0.011(4) 0.009(4)
C45 0.045(6) 0.028(5) 0.042(5) -0.001(4) 0.032(4) -0.007(4)
C11 0.019(5) 0.038(5) 0.030(4) -0.001(4) 0.009(4) 0.012(4)
C55 0.049(6) 0.018(5) 0.036(5) -0.001(4) 0.009(4) -0.005(4)
C25 0.051(6) 0.036(5) 0.034(5) 0.002(4) 0.033(4) 0.003(4)
C12 0.029(5) 0.050(6) 0.036(5) -0.015(4) 0.023(4) -0.005(4)
C62 0.042(6) 0.027(5) 0.031(5) -0.012(4) 0.010(4) 0.000(4)
C64 0.018(5) 0.012(5) 0.061(6) 0.009(4) 0.010(4) -0.001(4)
C61 0.037(5) 0.023(5) 0.050(5) -0.002(4) 0.022(4) -0.005(4)
C54 0.042(6) 0.027(5) 0.033(5) 0.000(4) 0.014(4) -0.005(4)
C42 0.033(5) 0.031(5) 0.038(5) -0.012(4) 0.011(4) 0.009(4)
C31 0.072(7) 0.038(5) 0.022(4) 0.000(4) 0.027(4) 0.018(5)
C24 0.046(6) 0.039(6) 0.040(5) -0.010(4) 0.030(4) 0.002(5)
C50 0.066(7) 0.041(6) 0.031(5) -0.010(4) 0.024(4) -0.020(5)
C49 0.034(6) 0.065(6) 0.037(5) -0.011(5) 0.013(4) -0.025(5)
C43 0.026(5) 0.054(6) 0.041(5) -0.020(5) 0.001(4) 0.001(5)
C20 0.060(7) 0.037(6) 0.077(7) -0.030(5) 0.021(5) -0.002(5)
C19 0.093(8) 0.020(5) 0.092(7) 0.000(5) 0.072(6) -0.009(5)

loop_
_atom_type_symbol
_atom_type_description
_atom_type_scat_dispersion_real
_atom_type_scat_dispersion_imag
_atom_type_scat_source
C C 0.0033 0.0016 'International Tables Vol C Tables 4.2.6.8 and 6.1.1.4'
H H 0.0000 0.0000 'International Tables Vol C Tables 4.2.6.8 and 6.1.1.4'
N N 0.0061 0.0033 'International Tables Vol C Tables 4.2.6.8 and 6.1.1.4'
Co Co 0.3494 0.9721 'International Tables Vol C Tables 4.2.6.8 and 6.1.1.4'

loop_
_geom_angle_atom_site_label_1
_geom_angle_atom_site_label_2
_geom_angle_atom_site_label_3
_geom_angle
C66 Co1 C63 65.8(3)
C66 Co1 C65 38.1(3)
C67 Co1 C66 39.8(3)
C67 Co1 C63 38.8(3)
C67 Co1 C65 65.5(3)
C1 Co1 C66 145.7(3)
C1 Co1 C67 157.2(3)
C1 Co1 C63 118.4(3)
C1 Co1 C2 101.2(3)
C1 Co1 C65 109.4(3)
C1 Co1 C64 96.0(3)
C2 Co1 C66 100.8(3)
C2 Co1 C67 97.0(3)
C2 Co1 C63 126.6(3)
C2 Co1 C65 133.5(3)
C2 Co1 C64 162.5(3)
C65 Co1 C63 65.9(3)
C64 Co1 C66 65.5(3)
C64 Co1 C67 65.5(3)
C64 Co1 C63 39.1(3)
C64 Co1 C65 39.8(3)
C2 N2 C33 158.9(6)
C1 N1 C3 168.7(6)
N1 C3 C8 118.9(6)
N1 C3 C4 120.4(6)
C4 C3 C8 120.7(6)
C3 C8 C21 121.2(6)
C7 C8 C3 118.6(6)
C7 C8 C21 120.1(6)
C7 C6 H6 119.9
C7 C6 C5 120.1(6)
C5 C6 H6 119.9
C17 C9 C4 119.5(6)
C17 C9 C10 121.4(6)
C10 C9 C4 119.0(5)
C9 C17 C18 121.5(6)
C16 C17 C9 117.3(6)
C16 C17 C18 121.1(6)
C8 C7 H7 119.6
C6 C7 C8 120.8(6)
C6 C7 H7 119.6
C22 C21 C8 119.3(6)
C28 C21 C8 119.2(6)
C28 C21 C22 121.4(6)
C52 C51 C34 120.4(6)
C52 C51 C59 120.5(6)
C59 C51 C34 119.1(6)
N2 C33 C38 118.3(6)
C34 C33 N2 119.7(6)
C34 C33 C38 122.0(6)
C33 C34 C51 123.8(6)
C33 C34 C35 118.0(6)
C35 C34 C51 118.2(6)
C21 C22 C23 120.9(6)
C26 C22 C21 118.6(6)
C26 C22 C23 120.6(6)
C39 C40 C41 126.2(6)
C44 C40 C39 118.6(6)
C44 C40 C41 115.2(7)
C3 C4 C9 119.8(6)
C5 C4 C3 119.0(6)
C5 C4 C9 121.2(6)
C51 C52 C53 121.1(6)
C56 C52 C51 119.0(7)
C56 C52 C53 119.8(6)
C6 C5 C4 120.7(7)
C6 C5 H5 119.7
C4 C5 H5 119.7
C51 C59 C60 120.6(6)
C58 C59 C51 117.9(7)
C58 C59 C60 121.4(7)
C9 C10 C11 123.1(6)
C14 C10 C9 117.5(6)
C14 C10 C11 119.3(6)
C17 C18 H18 107.3
C20 C18 C17 112.7(6)
C20 C18 H18 107.3
C19 C18 C17 111.0(6)
C19 C18 H18 107.3
C19 C18 C20 111.0(6)
C39 C47 C48 121.8(6)
C46 C47 C39 119.5(7)
C46 C47 C48 118.7(6)
C59 C60 H60 107.8
C59 C60 C61 113.8(6)
C62 C60 C59 109.7(6)
C62 C60 H60 107.8
C62 C60 C61 109.7(6)
C61 C60 H60 107.8
C21 C28 C29 120.7(6)
C21 C28 C32 118.3(6)
C32 C28 C29 121.0(6)
C59 C58 H58 119.0
C59 C58 C57 121.9(7)
C57 C58 H58 119.0
C58 C57 H57 119.7
C56 C57 C58 120.6(7)
C56 C57 H57 119.7
C22 C23 H23 107.2
C22 C23 C25 109.9(5)
C25 C23 H23 107.2
C24 C23 C22 113.1(6)
C24 C23 H23 107.2
C24 C23 C25 112.0(5)
Co1 C66 H66 124.8
C67 C66 Co1 69.7(4)
C67 C66 H66 125.9
C65 C66 Co1 71.2(4)
C65 C66 H66 125.9
C65 C66 C67 108.3(7)
C40 C39 C38 119.0(6)
C47 C39 C40 119.4(6)
C47 C39 C38 121.0(6)
C22 C26 H26 119.6
C27 C26 C22 120.8(6)
C27 C26 H26 119.6
C26 C27 H27 119.5
C26 C27 C32 121.0(6)
C32 C27 H27 119.5
C16 C15 H15 119.4
C16 C15 C14 121.3(7)
C14 C15 H15 119.4
C17 C16 H16 119.2
C15 C16 C17 121.5(6)
C15 C16 H16 119.2
C34 C35 H35 119.0
C36 C35 C34 122.1(6)
C36 C35 H35 119.0
C33 C38 C39 124.5(6)
C37 C38 C33 117.3(6)
C37 C38 C39 118.2(6)
Co1 C67 H67 123.7
C66 C67 Co1 70.5(4)
C66 C67 H67 125.9
C63 C67 Co1 71.6(4)
C63 C67 C66 108.2(7)
C63 C67 H67 125.9
N1 C1 Co1 174.6(6)
C47 C46 H46 119.1
C45 C46 C47 121.8(7)
C45 C46 H46 119.1
C52 C53 H53 107.1
C52 C53 C55 113.1(6)
C52 C53 C54 110.7(6)
C55 C53 H53 107.1
C54 C53 H53 107.1
C54 C53 C55 111.4(6)
C28 C29 H29 107.8
C30 C29 C28 111.2(5)
C30 C29 H29 107.8
C30 C29 C31 111.9(6)
C31 C29 C28 110.1(6)
C31 C29 H29 107.8
C52 C56 H56 119.9
C57 C56 C52 120.1(7)
C57 C56 H56 119.9
C40 C44 H44 119.0
C45 C44 C40 122.0(7)
C45 C44 H44 119.0
Co1 C63 H63 126.8
C67 C63 Co1 69.6(4)
C67 C63 H63 126.5
C67 C63 C64 107.1(6)
C64 C63 Co1 68.7(4)
C64 C63 H63 126.5
C28 C32 H32 120.1
C27 C32 C28 119.8(6)
C27 C32 H32 120.1
C35 C36 H36 120.9
C35 C36 C37 118.3(6)
C37 C36 H36 120.9
N2 C2 Co1 172.6(6)
C38 C37 C36 122.1(7)
C38 C37 H37 119.0
C36 C37 H37 119.0
Co1 C65 H65 126.0
C66 C65 Co1 70.6(4)
C66 C65 H65 126.3
C66 C65 C64 107.5(6)
C64 C65 Co1 68.7(4)
C64 C65 H65 126.3
H13A C13 H13B 109.5
H13A C13 H13C 109.5
H13B C13 H13C 109.5
C11 C13 H13A 109.5
C11 C13 H13B 109.5
C11 C13 H13C 109.5
C47 C48 H48 107.4
C47 C48 C50 111.2(6)
C47 C48 C49 112.0(6)
C50 C48 H48 107.4
C50 C48 C49 111.3(6)
C49 C48 H48 107.4
C10 C14 H14 119.5
C15 C14 C10 120.9(7)
C15 C14 H14 119.5
C40 C41 H41 104.7
C40 C41 C42 117.5(6)
C42 C41 H41 104.7
C43 C41 C40 112.7(6)
C43 C41 H41 104.7
C43 C41 C42 111.2(6)
C29 C30 H30A 109.5
C29 C30 H30B 109.5
C29 C30 H30C 109.5
H30A C30 H30B 109.5
H30A C30 H30C 109.5
H30B C30 H30C 109.5
C46 C45 C44 118.7(7)
C46 C45 H45 120.7
C44 C45 H45 120.7
C10 C11 C13 111.9(6)
C10 C11 H11 107.8
C10 C11 C12 111.2(6)
C13 C11 H11 107.8
C12 C11 C13 110.1(6)
C12 C11 H11 107.8
C53 C55 H55A 109.5
C53 C55 H55B 109.5
C53 C55 H55C 109.5
H55A C55 H55B 109.5
H55A C55 H55C 109.5
H55B C55 H55C 109.5
C23 C25 H25A 109.5
C23 C25 H25B 109.5
C23 C25 H25C 109.5
H25A C25 H25B 109.5
H25A C25 H25C 109.5
H25B C25 H25C 109.5
C11 C12 H12A 109.5
C11 C12 H12B 109.5
C11 C12 H12C 109.5
H12A C12 H12B 109.5
H12A C12 H12C 109.5
H12B C12 H12C 109.5
C60 C62 H62A 109.5
C60 C62 H62B 109.5
C60 C62 H62C 109.5
H62A C62 H62B 109.5
H62A C62 H62C 109.5
H62B C62 H62C 109.5
Co1 C64 H64 122.4
C63 C64 Co1 72.2(4)
C63 C64 C65 108.8(6)
C63 C64 H64 125.6
C65 C64 Co1 71.5(4)
C65 C64 H64 125.6
C60 C61 H61A 109.5
C60 C61 H61B 109.5
C60 C61 H61C 109.5
H61A C61 H61B 109.5
H61A C61 H61C 109.5
H61B C61 H61C 109.5
C53 C54 H54A 109.5
C53 C54 H54B 109.5
C53 C54 H54C 109.5
H54A C54 H54B 109.5
H54A C54 H54C 109.5
H54B C54 H54C 109.5
C41 C42 H42A 109.5
C41 C42 H42B 109.5
C41 C42 H42C 109.5
H42A C42 H42B 109.5
H42A C42 H42C 109.5
H42B C42 H42C 109.5
C29 C31 H31A 109.5
C29 C31 H31B 109.5
C29 C31 H31C 109.5
H31A C31 H31B 109.5
H31A C31 H31C 109.5
H31B C31 H31C 109.5
C23 C24 H24A 109.5
C23 C24 H24B 109.5
C23 C24 H24C 109.5
H24A C24 H24B 109.5
H24A C24 H24C 109.5
H24B C24 H24C 109.5
C48 C50 H50A 109.5
C48 C50 H50B 109.5
C48 C50 H50C 109.5
H50A C50 H50B 109.5
H50A C50 H50C 109.5
H50B C50 H50C 109.5
C48 C49 H49A 109.5
C48 C49 H49B 109.5
C48 C49 H49C 109.5
H49A C49 H49B 109.5
H49A C49 H49C 109.5
H49B C49 H49C 109.5
C41 C43 H43A 109.5
C41 C43 H43B 109.5
C41 C43 H43C 109.5
H43A C43 H43B 109.5
H43A C43 H43C 109.5
H43B C43 H43C 109.5
C18 C20 H20A 109.5
C18 C20 H20B 109.5
C18 C20 H20C 109.5
H20A C20 H20B 109.5
H20A C20 H20C 109.5
H20B C20 H20C 109.5
C18 C19 H19A 109.5
C18 C19 H19B 109.5
C18 C19 H19C 109.5
H19A C19 H19B 109.5
H19A C19 H19C 109.5
H19B C19 H19C 109.5

loop_
_geom_bond_atom_site_label_1
_geom_bond_atom_site_label_2
_geom_bond_distance
Co1 C66 2.088(7)
Co1 C67 2.078(7)
Co1 C1 1.758(8)
Co1 C63 2.103(7)
Co1 C2 1.765(8)
Co1 C65 2.095(7)
Co1 C64 2.058(7)
N2 C33 1.403(8)
N2 C2 1.189(8)
N1 C3 1.390(9)
N1 C1 1.183(8)
C3 C8 1.405(9)
C3 C4 1.394(9)
C8 C7 1.386(8)
C8 C21 1.502(9)
C6 H6 0.9500
C6 C7 1.380(8)
C6 C5 1.382(8)
C9 C17 1.405(8)
C9 C4 1.505(9)
C9 C10 1.417(9)
C17 C18 1.521(9)
C17 C16 1.396(9)
C7 H7 0.9500
C21 C22 1.398(8)
C21 C28 1.395(9)
C51 C34 1.498(9)
C51 C52 1.408(9)
C51 C59 1.423(9)
C33 C34 1.389(8)
C33 C38 1.411(9)
C34 C35 1.390(9)
C22 C23 1.526(9)
C22 C26 1.375(9)
C40 C39 1.413(9)
C40 C44 1.383(9)
C40 C41 1.539(9)
C4 C5 1.385(8)
C52 C53 1.517(9)
C52 C56 1.397(9)
C5 H5 0.9500
C59 C60 1.520(9)
C59 C58 1.375(9)
C10 C14 1.397(9)
C10 C11 1.516(9)
C18 H18 1.0000
C18 C20 1.510(9)
C18 C19 1.501(9)
C47 C39 1.397(9)
C47 C46 1.380(9)
C47 C48 1.524(9)
C60 H60 1.0000
C60 C62 1.515(8)
C60 C61 1.529(9)
C28 C29 1.531(9)
C28 C32 1.398(9)
C58 H58 0.9500
C58 C57 1.379(9)
C57 H57 0.9500
C57 C56 1.377(9)
C23 H23 1.0000
C23 C25 1.537(8)
C23 C24 1.524(9)
C66 H66 0.9500
C66 C67 1.420(9)
C66 C65 1.366(9)
C39 C38 1.491(9)
C26 H26 0.9500
C26 C27 1.369(9)
C27 H27 0.9500
C27 C32 1.382(8)
C15 H15 0.9500
C15 C16 1.357(9)
C15 C14 1.361(9)
C16 H16 0.9500
C35 H35 0.9500
C35 C36 1.388(9)
C38 C37 1.390(9)
C67 H67 0.9500
C67 C63 1.389(10)
C46 H46 0.9500
C46 C45 1.372(9)
C53 H53 1.0000
C53 C55 1.545(9)
C53 C54 1.531(9)
C29 H29 1.0000
C29 C30 1.523(9)
C29 C31 1.530(9)
C56 H56 0.9500
C44 H44 0.9500
C44 C45 1.379(9)
C63 H63 0.9500
C63 C64 1.393(9)
C32 H32 0.9500
C36 H36 0.9500
C36 C37 1.391(9)
C37 H37 0.9500
C65 H65 0.9500
C65 C64 1.415(9)
C13 H13A 0.9800
C13 H13B 0.9800
C13 H13C 0.9800
C13 C11 1.539(9)
C48 H48 1.0000
C48 C50 1.525(9)
C48 C49 1.532(10)
C14 H14 0.9500
C41 H41 1.0000
C41 C42 1.547(9)
C41 C43 1.506(9)
C30 H30A 0.9800
C30 H30B 0.9800
C30 H30C 0.9800
C45 H45 0.9500
C11 H11 1.0000
C11 C12 1.529(9)
C55 H55A 0.9800
C55 H55B 0.9800
C55 H55C 0.9800
C25 H25A 0.9800
C25 H25B 0.9800
C25 H25C 0.9800
C12 H12A 0.9800
C12 H12B 0.9800
C12 H12C 0.9800
C62 H62A 0.9800
C62 H62B 0.9800
C62 H62C 0.9800
C64 H64 0.9500
C61 H61A 0.9800
C61 H61B 0.9800
C61 H61C 0.9800
C54 H54A 0.9800
C54 H54B 0.9800
C54 H54C 0.9800
C42 H42A 0.9800
C42 H42B 0.9800
C42 H42C 0.9800
C31 H31A 0.9800
C31 H31B 0.9800
C31 H31C 0.9800
C24 H24A 0.9800
C24 H24B 0.9800
C24 H24C 0.9800
C50 H50A 0.9800
C50 H50B 0.9800
C50 H50C 0.9800
C49 H49A 0.9800
C49 H49B 0.9800
C49 H49C 0.9800
C43 H43A 0.9800
C43 H43B 0.9800
C43 H43C 0.9800
C20 H20A 0.9800
C20 H20B 0.9800
C20 H20C 0.9800
C19 H19A 0.9800
C19 H19B 0.9800
C19 H19C 0.9800

loop_
_geom_torsion_atom_site_label_1
_geom_torsion_atom_site_label_2
_geom_torsion_atom_site_label_3
_geom_torsion_atom_site_label_4
_geom_torsion
Co1 C66 C67 C63 62.0(5)
Co1 C66 C65 C64 -59.0(5)
Co1 C67 C63 C64 58.7(5)
Co1 C63 C64 C65 62.5(5)
Co1 C65 C64 C63 -63.0(5)
N2 C33 C34 C51 1.0(9)
N2 C33 C34 C35 -179.5(6)
N2 C33 C38 C39 3.0(10)
N2 C33 C38 C37 -176.0(6)
N1 C3 C8 C7 179.8(5)
N1 C3 C8 C21 -3.3(9)
N1 C3 C4 C9 1.1(9)
N1 C3 C4 C5 -178.9(5)
C3 C8 C7 C6 -1.6(9)
C3 C8 C21 C22 -86.7(7)
C3 C8 C21 C28 93.3(8)
C3 C4 C5 C6 -0.1(9)
C8 C3 C4 C9 179.6(6)
C8 C3 C4 C5 -0.4(9)
C8 C21 C22 C23 -1.8(9)
C8 C21 C22 C26 179.6(6)
C8 C21 C28 C29 -3.1(9)
C8 C21 C28 C32 178.9(6)
C9 C17 C18 C20 -133.0(7)
C9 C17 C18 C19 101.7(8)
C9 C17 C16 C15 0.3(10)
C9 C4 C5 C6 179.9(6)
C9 C10 C14 C15 0.0(10)
C9 C10 C11 C13 124.7(7)
C9 C10 C11 C12 -111.7(7)
C17 C9 C4 C3 -97.6(8)
C17 C9 C4 C5 82.4(8)
C17 C9 C10 C14 -0.7(10)
C17 C9 C10 C11 178.3(6)
C7 C8 C21 C22 90.1(8)
C7 C8 C21 C28 -89.9(7)
C7 C6 C5 C4 -0.3(9)
C21 C8 C7 C6 -178.6(5)
C21 C22 C23 C25 -110.2(7)
C21 C22 C23 C24 123.8(7)
C21 C22 C26 C27 1.1(10)
C21 C28 C29 C30 -112.5(7)
C21 C28 C29 C31 122.9(7)
C21 C28 C32 C27 2.0(9)
C51 C34 C35 C36 176.2(6)
C51 C52 C53 C55 142.3(6)
C51 C52 C53 C54 -92.0(7)
C51 C52 C56 C57 1.2(9)
C51 C59 C60 C62 -78.8(8)
C51 C59 C60 C61 157.9(6)
C51 C59 C58 C57 -0.1(10)
C33 C34 C35 C36 -3.3(10)
C33 C38 C37 C36 -5.8(10)
C34 C51 C52 C53 -2.0(9)
C34 C51 C52 C56 -177.9(6)
C34 C51 C59 C60 -7.3(9)
C34 C51 C59 C58 177.4(6)
C34 C33 C38 C39 -176.5(6)
C34 C33 C38 C37 4.5(10)
C34 C35 C36 C37 2.0(10)
C22 C21 C28 C29 176.9(6)
C22 C21 C28 C32 -1.1(9)
C22 C26 C27 C32 -0.3(10)
C40 C39 C38 C33 109.8(8)
C40 C39 C38 C37 -71.1(8)
C40 C44 C45 C46 1.9(11)
C4 C3 C8 C7 1.3(9)
C4 C3 C8 C21 178.2(6)
C4 C9 C17 C18 1.0(9)
C4 C9 C17 C16 178.8(6)
C4 C9 C10 C14 -178.9(6)
C4 C9 C10 C11 0.1(10)
C52 C51 C34 C33 -71.4(8)
C52 C51 C34 C35 109.1(7)
C52 C51 C59 C60 174.7(6)
C52 C51 C59 C58 -0.6(9)
C5 C6 C7 C8 1.1(9)
C59 C51 C34 C33 110.6(7)
C59 C51 C34 C35 -68.9(8)
C59 C51 C52 C53 176.0(6)
C59 C51 C52 C56 0.1(9)
C59 C58 C57 C56 1.3(10)
C10 C9 C17 C18 -177.1(6)
C10 C9 C17 C16 0.6(10)
C10 C9 C4 C3 80.6(8)
C10 C9 C4 C5 -99.4(8)
C18 C17 C16 C15 178.0(6)
C47 C39 C38 C33 -78.5(9)
C47 C39 C38 C37 100.6(8)
C47 C46 C45 C44 -2.6(11)
C60 C59 C58 C57 -175.3(6)
C28 C21 C22 C23 178.2(6)
C28 C21 C22 C26 -0.4(9)
C58 C59 C60 C62 96.4(7)
C58 C59 C60 C61 -26.9(9)
C58 C57 C56 C52 -1.9(10)
C23 C22 C26 C27 -177.5(6)
C66 C67 C63 Co1 -61.3(5)
C66 C67 C63 C64 -2.6(8)
C66 C65 C64 Co1 60.3(5)
C66 C65 C64 C63 -2.7(8)
C39 C40 C44 C45 0.0(11)
C39 C40 C41 C42 -34.1(10)
C39 C40 C41 C43 97.2(9)
C39 C47 C46 C45 1.3(11)
C39 C47 C48 C50 -115.8(7)
C39 C47 C48 C49 119.0(7)
C39 C38 C37 C36 175.0(6)
C26 C22 C23 C25 68.5(8)
C26 C22 C23 C24 -57.6(8)
C26 C27 C32 C28 -1.3(10)
C16 C17 C18 C20 49.3(9)
C16 C17 C18 C19 -75.9(8)
C16 C15 C14 C10 0.9(11)
C35 C36 C37 C38 2.7(10)
C38 C33 C34 C51 -179.5(6)
C38 C33 C34 C35 0.0(9)
C67 C66 C65 Co1 60.1(5)
C67 C66 C65 C64 1.1(8)
C67 C63 C64 Co1 -59.3(5)
C67 C63 C64 C65 3.2(8)
C1 N1 C3 C8 35(4)
C1 N1 C3 C4 -147(3)
C46 C47 C39 C40 0.6(10)
C46 C47 C39 C38 -171.1(6)
C46 C47 C48 C50 64.9(9)
C46 C47 C48 C49 -60.4(8)
C53 C52 C56 C57 -174.9(6)
C29 C28 C32 C27 -176.0(6)
C56 C52 C53 C55 -41.8(8)
C56 C52 C53 C54 84.0(8)
C44 C40 C39 C47 -1.3(10)
C44 C40 C39 C38 170.6(6)
C44 C40 C41 C42 145.8(7)
C44 C40 C41 C43 -82.9(8)
C32 C28 C29 C30 65.4(8)
C32 C28 C29 C31 -59.2(8)
C2 N2 C33 C34 -6(2)
C2 N2 C33 C38 174.2(16)
C65 C66 C67 Co1 -61.1(5)
C65 C66 C67 C63 0.9(8)
C48 C47 C39 C40 -178.7(6)
C48 C47 C39 C38 9.5(10)
C48 C47 C46 C45 -179.3(7)
C14 C10 C11 C13 -56.2(9)
C14 C10 C11 C12 67.3(8)
C14 C15 C16 C17 -1.1(11)
C41 C40 C39 C47 178.6(7)
C41 C40 C39 C38 -9.5(10)
C41 C40 C44 C45 -179.9(7)
C11 C10 C14 C15 -179.1(6)
